data_4342332
loop_
_publ_author_name
'Li, Ji-Kun'
'Huang, Xian-Qiang'
'Yang, Song'
'Ma, Hong-Wei'
'Chi, Ying-Nan'
'Hu, Chang-Wen'

_publ_section_title
;
 Four alkoxohexavanadate-based pd-polyoxovanadates as robust heterogeneous
 catalysts for oxidation of benzyl-alkanes.
;
_journal_issue 4
_journal_name_full 'Inorganic chemistry'
_journal_page_first 1454
_journal_page_last 1461
_journal_paper_doi 10.1021/ic502447b
_journal_volume 54
_journal_year 2015
_chemical_formula_moiety 'C38 H56 N6 O23 Pd2 V6'
_chemical_formula_sum 'C38 H56 N6 O23 Pd2 V6'
_chemical_formula_weight 1483.32
_space_group_crystal_system triclinic
_space_group_IT_number 2
_space_group_name_Hall '-P 1'
_space_group_name_H-M_alt 'P -1'
_symmetry_space_group_name_Hall '-P 1'
_symmetry_space_group_name_H-M 'P -1'
_atom_sites_solution_hydrogens geom
_atom_sites_solution_primary direct
_atom_sites_solution_secondary difmap
_audit_creation_method SHELXL-2014/6
_cell_angle_alpha 89.876(7)
_cell_angle_beta 75.108(6)
_cell_angle_gamma 85.398(7)
_cell_formula_units_Z 1
_cell_length_a 10.686(4)
_cell_length_b 10.790(4)
_cell_length_c 12.571(5)
_cell_measurement_reflns_used 1513
_cell_measurement_temperature 296(2)
_cell_measurement_theta_max 21.88
_cell_measurement_theta_min 2.24
_cell_volume 1396.0(9)
_computing_cell_refinement 'Bruker SAINT'
_computing_data_collection 'Bruker APEX2'
_computing_data_reduction 'Bruker SAINT'
_computing_molecular_graphics 'Bruker SHELXTL'
_computing_publication_material 'Bruker SHELXTL'
_computing_structure_refinement 'SHELXL-2014/6 (Sheldrick, 2014)'
_computing_structure_solution 'SHELXS-97 (Sheldrick, 2008)'
_diffrn_ambient_temperature 296(2)
_diffrn_measured_fraction_theta_full 0.950
_diffrn_measured_fraction_theta_max 0.969
_diffrn_measurement_device_type 'Bruker APEX-II CCD'
_diffrn_measurement_method '\f and \w scans'
_diffrn_radiation_type MoK\a
_diffrn_radiation_wavelength 0.71073
_diffrn_reflns_av_R_equivalents 0.0349
_diffrn_reflns_av_unetI/netI 0.0811
_diffrn_reflns_Laue_measured_fraction_full 0.950
_diffrn_reflns_Laue_measured_fraction_max 0.969
_diffrn_reflns_limit_h_max 8
_diffrn_reflns_limit_h_min -12
_diffrn_reflns_limit_k_max 12
_diffrn_reflns_limit_k_min -12
_diffrn_reflns_limit_l_max 14
_diffrn_reflns_limit_l_min -14
_diffrn_reflns_number 6830
_diffrn_reflns_point_group_measured_fraction_full 0.950
_diffrn_reflns_point_group_measured_fraction_max 0.969
_diffrn_reflns_theta_full 25.242
_diffrn_reflns_theta_max 25.045
_diffrn_reflns_theta_min 1.894
_diffrn_source 'fine-focus sealed tube'
_exptl_absorpt_coefficient_mu 1.666
_exptl_absorpt_correction_T_max 0.8251
_exptl_absorpt_correction_T_min 0.7107
_exptl_absorpt_correction_type multi-scan
_exptl_absorpt_process_details sadabs
_exptl_crystal_colour yellow
_exptl_crystal_density_diffrn 1.764
_exptl_crystal_density_method 'not measured'
_exptl_crystal_description block
_exptl_crystal_F_000 740
_exptl_crystal_size_max 0.220
_exptl_crystal_size_mid 0.160
_exptl_crystal_size_min 0.120
_refine_diff_density_max 0.991
_refine_diff_density_min -1.671
_refine_diff_density_rms 0.163
_refine_ls_extinction_method none
_refine_ls_goodness_of_fit_ref 1.053
_refine_ls_hydrogen_treatment constr
_refine_ls_matrix_type full
_refine_ls_number_parameters 340
_refine_ls_number_reflns 4777
_refine_ls_number_restraints 504
_refine_ls_restrained_S_all 1.159
_refine_ls_R_factor_all 0.1171
_refine_ls_R_factor_gt 0.0805
_refine_ls_shift/su_max 0.014
_refine_ls_shift/su_mean 0.000
_refine_ls_structure_factor_coef Fsqd
_refine_ls_weighting_details 'w=1/[\s^2^(Fo^2^)+(0.1584P)^2^+1.8522P] where P=(Fo^2^+2Fc^2^)/3'
_refine_ls_weighting_scheme calc
_refine_ls_wR_factor_gt 0.2246
_refine_ls_wR_factor_ref 0.2679
_reflns_Friedel_coverage 0.000
_reflns_number_gt 3103
_reflns_number_total 4777
_reflns_threshold_expression 'I > 2\s(I)'
_cod_data_source_file ic502447b_si_003.cif
_cod_data_source_block 1ma
_cod_depositor_comments 'Adding full bibliography for 4342328--4342332.cif.'
_cod_original_cell_volume 1396.0(10)
_cod_database_code 4342332
_shelx_space_group_comment
;
The symmetry employed for this shelxl refinement is uniquely defined
by the following loop, which should always be used as a source of
symmetry information in preference to the above space-group names.
They are only intended as comments.
;
_shelx_estimated_absorpt_t_min 0.711
_shelx_estimated_absorpt_t_max 0.825
_shelxl_version_number 2014/6

loop_
_space_group_symop_operation_xyz
'x, y, z'
'-x, -y, -z'

loop_
_atom_site_label
_atom_site_type_symbol
_atom_site_fract_x
_atom_site_fract_y
_atom_site_fract_z
_atom_site_U_iso_or_equiv
_atom_site_adp_type
_atom_site_occupancy
_atom_site_site_symmetry_order
_atom_site_calc_flag
_atom_site_refinement_flags_posn
_atom_site_refinement_flags_adp
_atom_site_refinement_flags_occupancy
Pd1 Pd 0.50501(8) 0.29612(7) 0.44935(6) 0.0528(3) Uani 1 1 d . . .
V1 V 0.9132(2) 0.82816(19) 0.07652(15) 0.0621(6) Uani 1 1 d . . .
V2 V 1.1857(2) 0.9336(2) 0.04014(17) 0.0690(6) Uani 1 1 d . . .
V3 V 0.94364(18) 1.08422(18) 0.17029(14) 0.0552(5) Uani 1 1 d D . .
O1 O 0.8529(10) 0.7045(9) 0.1243(8) 0.092(3) Uani 1 1 d . U .
O2 O 1.0835(8) 0.7941(8) 0.0878(7) 0.0742(18) Uani 1 1 d . U .
O3 O 0.7700(7) 0.9073(8) 0.0275(6) 0.0657(17) Uani 1 1 d . U .
O4 O 0.8708(7) 0.9237(7) 0.1982(6) 0.0650(16) Uani 1 1 d D U .
O5 O 1.3212(9) 0.8844(10) 0.0603(8) 0.092(3) Uani 1 1 d . U .
O6 O 1.0000 1.0000 0.0000 0.0539(18) Uani 1 2 d DS U P
O7 O 1.1060(7) 1.0182(8) 0.1706(6) 0.0653(17) Uani 1 1 d D U .
O8 O 0.7812(7) 1.1304(8) 0.1104(6) 0.0705(18) Uani 1 1 d D U .
O9 O 0.8887(8) 1.1546(9) 0.2889(6) 0.077(2) Uani 1 1 d D U .
O10 O 1.0188(8) 1.2304(8) 0.0780(6) 0.0699(18) Uani 1 1 d D U .
O11 O 0.6712(8) 0.3627(8) 0.4618(7) 0.0739(19) Uani 1 1 d . U .
O12 O 0.4768(9) 0.4255(8) 0.3423(7) 0.0757(19) Uani 1 1 d . U .
N1 N 0.5340(8) 0.1677(8) 0.5586(7) 0.0482(19) Uani 1 1 d . . .
N2 N 0.3321(9) 0.2280(8) 0.4476(7) 0.054(2) Uani 1 1 d . . .
N3 N 0.3100(7) 0.1460(8) 0.6242(6) 0.049(2) Uani 1 1 d . . .
H3 H 0.2509 0.1420 0.6849 0.059 Uiso 1 1 calc R U .
C4 C 0.9853(16) 1.3469(13) 0.1125(13) 0.094(4) Uani 1 1 d . U .
H4A H 0.9554 1.3496 0.1914 0.141 Uiso 1 1 calc R U .
H4B H 1.0591 1.3949 0.0897 0.141 Uiso 1 1 calc R U .
H4C H 0.9170 1.3809 0.0815 0.141 Uiso 1 1 calc R U .
C5 C 0.6590(12) 0.1387(12) 0.5678(11) 0.071(2) Uani 1 1 d . U .
H5 H 0.7300 0.1601 0.5128 0.085 Uiso 1 1 calc R U .
C6 C 0.6763(13) 0.0781(12) 0.6585(11) 0.072(2) Uani 1 1 d . U .
H6 H 0.7595 0.0648 0.6688 0.086 Uiso 1 1 calc R U .
C7 C 0.5725(12) 0.0362(11) 0.7353(10) 0.067(2) Uani 1 1 d . U .
H7 H 0.5866 -0.0066 0.7961 0.080 Uiso 1 1 calc R U .
C8 C 0.4524(12) 0.0561(11) 0.7237(10) 0.068(2) Uani 1 1 d . U .
H8 H 0.3824 0.0262 0.7745 0.081 Uiso 1 1 calc R U .
C9 C 0.4350(11) 0.1215(11) 0.6357(9) 0.061(2) Uani 1 1 d . U .
C10 C 0.2609(11) 0.1758(11) 0.5347(9) 0.0582(19) Uani 1 1 d . U .
C11 C 0.1330(11) 0.1490(11) 0.5375(10) 0.065(2) Uani 1 1 d . U .
H11 H 0.0826 0.1130 0.5995 0.078 Uiso 1 1 calc R U .
C12 C 0.0832(13) 0.1753(13) 0.4504(11) 0.077(2) Uani 1 1 d . U .
H12 H -0.0017 0.1599 0.4523 0.093 Uiso 1 1 calc R U .
C13 C 0.1626(12) 0.2259(11) 0.3583(10) 0.067(2) Uani 1 1 d . U .
H13 H 0.1328 0.2411 0.2958 0.081 Uiso 1 1 calc R U .
C14 C 0.2853(12) 0.2534(12) 0.3599(10) 0.068(2) Uani 1 1 d . U .
H14 H 0.3369 0.2903 0.2991 0.082 Uiso 1 1 calc R U .
C15 C 0.8535(13) 0.4759(13) 0.4360(13) 0.094(4) Uani 1 1 d . U .
H15A H 0.8938 0.5433 0.3944 0.141 Uiso 1 1 calc R U .
H15B H 0.8345 0.4958 0.5132 0.141 Uiso 1 1 calc R U .
H15C H 0.9112 0.4016 0.4199 0.141 Uiso 1 1 calc R U .
C16 C 0.7187(13) 0.4537(12) 0.4029(11) 0.078(2) Uani 1 1 d . U .
C17 C 0.6711(14) 0.5201(12) 0.3317(11) 0.078(2) Uani 1 1 d . U .
H17 H 0.7199 0.5826 0.2959 0.094 Uiso 1 1 calc R U .
C18 C 0.5595(14) 0.5053(12) 0.3068(11) 0.079(3) Uani 1 1 d . U .
C19 C 0.5121(19) 0.5844(15) 0.2264(14) 0.112(4) Uani 1 1 d . U .
H19A H 0.5729 0.6450 0.1987 0.168 Uiso 1 1 calc R U .
H19B H 0.5037 0.5335 0.1665 0.168 Uiso 1 1 calc R U .
H19C H 0.4291 0.6260 0.2619 0.168 Uiso 1 1 calc R U .
C3 C 0.6834(14) 1.2237(14) 0.1521(12) 0.088(3) Uani 1 1 d . U .
H3A H 0.6819 1.2427 0.2270 0.133 Uiso 1 1 calc R U .
H3B H 0.6996 1.2968 0.1086 0.133 Uiso 1 1 calc R U .
H3C H 0.6011 1.1960 0.1493 0.133 Uiso 1 1 calc R U .
C2 C 0.6738(17) 0.8382(17) -0.0170(15) 0.112(5) Uani 1 1 d . U .
H2A H 0.6114 0.8973 -0.0360 0.168 Uiso 1 1 calc R U .
H2B H 0.7199 0.7899 -0.0811 0.168 Uiso 1 1 calc R U .
H2C H 0.6297 0.7841 0.0385 0.168 Uiso 1 1 calc R U .
C1 C 1.122(2) 0.677(2) 0.1820(17) 0.138(5) Uani 1 1 d . U .
H1A H 1.2131 0.6724 0.1769 0.206 Uiso 1 1 calc R U .
H1B H 1.0740 0.7003 0.2559 0.206 Uiso 1 1 calc R U .
H1C H 1.0980 0.5981 0.1628 0.206 Uiso 1 1 calc R U .

loop_
_atom_site_aniso_label
_atom_site_aniso_U_11
_atom_site_aniso_U_22
_atom_site_aniso_U_33
_atom_site_aniso_U_23
_atom_site_aniso_U_13
_atom_site_aniso_U_12
Pd1 0.0524(5) 0.0532(5) 0.0445(5) -0.0022(3) 0.0059(4) -0.0151(4)
V1 0.0664(12) 0.0724(13) 0.0449(10) 0.0056(9) -0.0030(9) -0.0288(10)
V2 0.0537(12) 0.1015(17) 0.0524(12) -0.0164(11) -0.0155(9) -0.0027(11)
V3 0.0550(11) 0.0763(12) 0.0327(9) -0.0083(8) -0.0044(8) -0.0185(9)
O1 0.109(6) 0.096(5) 0.068(5) 0.015(4) -0.007(4) -0.032(5)
O2 0.080(4) 0.084(4) 0.055(3) 0.000(3) -0.010(3) -0.013(3)
O3 0.060(3) 0.087(4) 0.051(3) -0.009(3) -0.008(3) -0.028(3)
O4 0.064(3) 0.087(4) 0.045(3) -0.005(3) -0.007(3) -0.032(3)
O5 0.071(5) 0.134(7) 0.078(6) -0.024(5) -0.032(4) -0.007(5)
O6 0.053(4) 0.073(4) 0.038(3) -0.008(3) -0.010(3) -0.026(3)
O7 0.065(3) 0.086(4) 0.047(3) -0.009(3) -0.010(3) -0.025(3)
O8 0.067(4) 0.085(4) 0.052(3) -0.016(3) 0.001(3) -0.015(3)
O9 0.075(5) 0.100(5) 0.051(4) -0.020(4) -0.002(4) -0.015(4)
O10 0.072(4) 0.079(4) 0.055(4) -0.015(3) -0.006(3) -0.017(3)
O11 0.067(4) 0.066(4) 0.078(4) -0.004(3) 0.007(3) -0.024(3)
O12 0.085(4) 0.068(4) 0.064(4) 0.007(3) 0.002(3) -0.014(3)
N1 0.044(4) 0.048(4) 0.053(5) -0.001(4) -0.010(4) -0.014(4)
N2 0.059(5) 0.060(5) 0.042(5) -0.003(4) -0.012(4) -0.012(4)
N3 0.037(4) 0.072(5) 0.038(4) 0.005(4) -0.004(3) -0.020(4)
C4 0.108(8) 0.080(7) 0.083(7) -0.019(6) 0.001(7) -0.016(7)
C5 0.064(4) 0.071(4) 0.073(5) 0.000(4) -0.009(4) -0.008(4)
C6 0.066(5) 0.073(5) 0.075(5) -0.004(4) -0.017(4) -0.007(4)
C7 0.070(5) 0.069(5) 0.065(5) 0.002(4) -0.023(4) -0.011(4)
C8 0.069(4) 0.072(4) 0.060(4) 0.007(4) -0.014(4) -0.006(4)
C9 0.063(4) 0.066(4) 0.055(4) 0.000(4) -0.016(4) -0.010(4)
C10 0.059(4) 0.069(4) 0.052(4) -0.001(4) -0.019(3) -0.020(4)
C11 0.061(4) 0.078(4) 0.060(4) 0.001(4) -0.018(4) -0.018(4)
C12 0.073(5) 0.088(5) 0.069(5) 0.002(4) -0.015(4) -0.010(4)
C13 0.074(5) 0.074(5) 0.061(5) 0.004(4) -0.024(4) -0.023(4)
C14 0.074(4) 0.074(4) 0.057(4) 0.007(4) -0.015(4) -0.017(4)
C15 0.076(7) 0.077(7) 0.117(9) -0.016(7) 0.011(7) -0.050(6)
C16 0.082(5) 0.062(4) 0.077(5) -0.007(4) 0.009(4) -0.027(4)
C17 0.085(5) 0.063(4) 0.074(5) 0.000(4) 0.008(4) -0.029(4)
C18 0.089(5) 0.063(4) 0.070(5) -0.001(4) 0.007(4) -0.020(4)
C19 0.139(9) 0.080(7) 0.098(8) 0.014(7) 0.005(7) -0.014(7)
C3 0.085(6) 0.093(7) 0.071(6) -0.019(6) 0.004(6) 0.005(6)
C2 0.113(10) 0.121(10) 0.101(9) 0.010(8) -0.016(8) -0.042(9)
C1 0.126(8) 0.157(8) 0.118(8) -0.013(8) -0.010(7) -0.017(8)

loop_
_atom_type_symbol
_atom_type_description
_atom_type_scat_dispersion_real
_atom_type_scat_dispersion_imag
_atom_type_scat_source
C C 0.0033 0.0016 'International Tables Vol C Tables 4.2.6.8 and 6.1.1.4'
H H 0.0000 0.0000 'International Tables Vol C Tables 4.2.6.8 and 6.1.1.4'
N N 0.0061 0.0033 'International Tables Vol C Tables 4.2.6.8 and 6.1.1.4'
O O 0.0106 0.0060 'International Tables Vol C Tables 4.2.6.8 and 6.1.1.4'
V V 0.3005 0.5294 'International Tables Vol C Tables 4.2.6.8 and 6.1.1.4'
Pd Pd -0.9988 1.0072 'International Tables Vol C Tables 4.2.6.8 and 6.1.1.4'

loop_
_geom_angle_atom_site_label_1
_geom_angle_atom_site_label_2
_geom_angle_atom_site_label_3
_geom_angle
_geom_angle_site_symmetry_1
_geom_angle_site_symmetry_3
O12 Pd1 N1 179.1(3) . .
O12 Pd1 O11 92.7(4) . .
N1 Pd1 O11 86.7(3) . .
O12 Pd1 N2 89.8(4) . .
N1 Pd1 N2 90.8(3) . .
O11 Pd1 N2 176.3(3) . .
O1 V1 O4 100.2(4) . .
O1 V1 O2 100.1(5) . .
O4 V1 O2 92.1(4) . .
O1 V1 O3 100.1(5) . .
O4 V1 O3 90.9(4) . .
O2 V1 O3 158.7(4) . .
O1 V1 O10 97.3(4) . 2_775
O4 V1 O10 162.5(3) . 2_775
O2 V1 O10 85.6(4) . 2_775
O3 V1 O10 85.2(3) . 2_775
O1 V1 O6 177.1(4) . .
O4 V1 O6 82.7(2) . .
O2 V1 O6 80.4(3) . .
O3 V1 O6 79.1(2) . .
O10 V1 O6 79.8(2) 2_775 .
O1 V1 V3 136.2(4) . .
O4 V1 V3 36.2(2) . .
O2 V1 V3 83.0(3) . .
O3 V1 V3 87.1(2) . .
O10 V1 V3 126.4(2) 2_775 .
O6 V1 V3 46.63(5) . .
O5 V2 O7 102.0(4) . .
O5 V2 O2 101.4(5) . .
O7 V2 O2 90.6(4) . .
O5 V2 O3 100.2(5) . 2_775
O7 V2 O3 88.8(3) . 2_775
O2 V2 O3 158.1(4) . 2_775
O5 V2 O8 97.0(4) . 2_775
O7 V2 O8 160.9(4) . 2_775
O2 V2 O8 88.1(4) . 2_775
O3 V2 O8 85.5(3) 2_775 2_775
O5 V2 O6 176.2(4) . .
O7 V2 O6 81.7(2) . .
O2 V2 O6 79.3(3) . .
O3 V2 O6 78.9(2) 2_775 .
O8 V2 O6 79.4(2) 2_775 .
O5 V2 V3 136.1(3) . .
O7 V2 V3 34.1(2) . .
O2 V2 V3 83.5(3) . .
O3 V2 V3 83.7(2) 2_775 .
O8 V2 V3 126.9(3) 2_775 .
O6 V2 V3 47.55(5) . .
O9 V3 O7 104.8(4) . .
O9 V3 O4 102.0(4) . .
O7 V3 O4 92.5(4) . .
O9 V3 O10 99.4(4) . .
O7 V3 O10 91.2(4) . .
O4 V3 O10 156.5(3) . .
O9 V3 O8 96.9(4) . .
O7 V3 O8 158.3(3) . .
O4 V3 O8 83.9(3) . .
O10 V3 O8 84.2(3) . .
O9 V3 O6 173.0(4) . .
O7 V3 O6 81.9(2) . .
O4 V3 O6 79.2(2) . .
O10 V3 O6 78.4(2) . .
O8 V3 O6 76.4(2) . .
O9 V3 V2 139.4(3) . .
O7 V3 V2 34.7(2) . .
O4 V3 V2 84.8(2) . .
O10 V3 V2 85.1(2) . .
O8 V3 V2 123.7(2) . .
O6 V3 V2 47.31(5) . .
O9 V3 V1 134.7(3) . .
O7 V3 V1 84.8(3) . .
O4 V3 V1 32.7(2) . .
O10 V3 V1 125.0(2) . .
O8 V3 V1 80.7(2) . .
O6 V3 V1 46.66(5) . .
V2 V3 V1 61.76(7) . .
C1 O2 V1 120.9(8) . .
C1 O2 V2 123.5(8) . .
V1 O2 V2 111.0(5) . .
C2 O3 V1 124.7(9) . .
C2 O3 V2 115.9(8) . 2_775
V1 O3 V2 110.9(4) . 2_775
V1 O4 V3 111.1(4) . .
V2 O6 V2 180.0 . 2_775
V2 O6 V3 85.14(7) . .
V2 O6 V3 94.86(7) 2_775 .
V2 O6 V3 94.86(7) . 2_775
V2 O6 V3 85.14(7) 2_775 2_775
V3 O6 V3 180.0 . 2_775
V2 O6 V1 88.88(9) . .
V2 O6 V1 91.12(9) 2_775 .
V3 O6 V1 86.71(7) . .
V3 O6 V1 93.29(7) 2_775 .
V2 O6 V1 91.12(9) . 2_775
V2 O6 V1 88.88(9) 2_775 2_775
V3 O6 V1 93.29(7) . 2_775
V3 O6 V1 86.71(7) 2_775 2_775
V1 O6 V1 180.0 . 2_775
V3 O7 V2 111.2(4) . .
C3 O8 V2 121.5(8) . 2_775
C3 O8 V3 126.0(8) . .
V2 O8 V3 109.4(4) 2_775 .
C4 O10 V1 126.4(9) . 2_775
C4 O10 V3 121.7(9) . .
V1 O10 V3 108.3(4) 2_775 .
C16 O11 Pd1 121.2(9) . .
C18 O12 Pd1 121.6(9) . .
C9 N1 C5 117.6(10) . .
C9 N1 Pd1 123.1(7) . .
C5 N1 Pd1 118.6(7) . .
C10 N2 C14 120.6(10) . .
C10 N2 Pd1 121.5(7) . .
C14 N2 Pd1 117.4(8) . .
C9 N3 C10 133.0(9) . .
C9 N3 H3 113.5 . .
C10 N3 H3 113.5 . .
O10 C4 H4A 109.5 . .
O10 C4 H4B 109.5 . .
H4A C4 H4B 109.5 . .
O10 C4 H4C 109.5 . .
H4A C4 H4C 109.5 . .
H4B C4 H4C 109.5 . .
C6 C5 N1 118.8(12) . .
C6 C5 H5 120.6 . .
N1 C5 H5 120.6 . .
C5 C6 C7 120.9(12) . .
C5 C6 H6 119.6 . .
C7 C6 H6 119.6 . .
C8 C7 C6 120.8(12) . .
C8 C7 H7 119.6 . .
C6 C7 H7 119.6 . .
C7 C8 C9 118.1(12) . .
C7 C8 H8 121.0 . .
C9 C8 H8 121.0 . .
C8 C9 N1 123.5(11) . .
C8 C9 N3 118.7(11) . .
N1 C9 N3 117.8(9) . .
N2 C10 N3 120.9(9) . .
N2 C10 C11 120.0(10) . .
N3 C10 C11 119.1(10) . .
C12 C11 C10 120.4(12) . .
C12 C11 H11 119.8 . .
C10 C11 H11 119.8 . .
C11 C12 C13 118.1(13) . .
C11 C12 H12 121.0 . .
C13 C12 H12 121.0 . .
C14 C13 C12 119.6(12) . .
C14 C13 H13 120.2 . .
C12 C13 H13 120.2 . .
N2 C14 C13 121.2(11) . .
N2 C14 H14 119.4 . .
C13 C14 H14 119.4 . .
C16 C15 H15A 109.5 . .
C16 C15 H15B 109.5 . .
H15A C15 H15B 109.5 . .
C16 C15 H15C 109.5 . .
H15A C15 H15C 109.5 . .
H15B C15 H15C 109.5 . .
O11 C16 C17 129.2(14) . .
O11 C16 C15 105.5(12) . .
C17 C16 C15 125.3(12) . .
C16 C17 C18 125.7(13) . .
C16 C17 H17 117.1 . .
C18 C17 H17 117.1 . .
O12 C18 C17 129.4(14) . .
O12 C18 C19 108.1(14) . .
C17 C18 C19 122.5(13) . .
C18 C19 H19A 109.5 . .
C18 C19 H19B 109.5 . .
H19A C19 H19B 109.5 . .
C18 C19 H19C 109.5 . .
H19A C19 H19C 109.5 . .
H19B C19 H19C 109.5 . .
O8 C3 H3A 109.5 . .
O8 C3 H3B 109.5 . .
H3A C3 H3B 109.5 . .
O8 C3 H3C 109.5 . .
H3A C3 H3C 109.5 . .
H3B C3 H3C 109.5 . .
O3 C2 H2A 109.5 . .
O3 C2 H2B 109.5 . .
H2A C2 H2B 109.5 . .
O3 C2 H2C 109.5 . .
H2A C2 H2C 109.5 . .
H2B C2 H2C 109.5 . .
O2 C1 H1A 109.5 . .
O2 C1 H1B 109.5 . .
H1A C1 H1B 109.5 . .
O2 C1 H1C 109.5 . .
H1A C1 H1C 109.5 . .
H1B C1 H1C 109.5 . .

loop_
_geom_bond_atom_site_label_1
_geom_bond_atom_site_label_2
_geom_bond_distance
_geom_bond_site_symmetry_2
Pd1 O12 1.997(9) .
Pd1 N1 2.011(8) .
Pd1 O11 2.011(8) .
Pd1 N2 2.048(9) .
V1 O1 1.578(9) .
V1 O4 1.784(8) .
V1 O2 1.869(9) .
V1 O3 1.930(9) .
V1 O10 1.977(8) 2_775
V1 O6 2.244(2) .
V1 V3 3.080(3) .
V2 O5 1.584(9) .
V2 O7 1.847(8) .
V2 O2 1.934(9) .
V2 O3 1.952(9) 2_775
V2 O8 1.951(8) 2_775
V2 O6 2.234(2) .
V2 V3 3.028(3) .
V3 O9 1.621(7) .
V3 O7 1.823(8) .
V3 O4 1.950(7) .
V3 O10 2.048(8) .
V3 O8 2.088(8) .
V3 O6 2.2425(18) .
O2 C1 1.82(2) .
O3 C2 1.531(18) .
O3 V2 1.952(9) 2_775
O6 V2 2.234(2) 2_775
O6 V3 2.2425(18) 2_775
O6 V1 2.244(2) 2_775
O8 C3 1.390(14) .
O8 V2 1.951(8) 2_775
O10 C4 1.322(15) .
O10 V1 1.977(8) 2_775
O11 C16 1.286(14) .
O12 C18 1.280(15) .
N1 C9 1.365(14) .
N1 C5 1.380(14) .
N2 C10 1.315(14) .
N2 C14 1.343(14) .
N3 C9 1.384(14) .
N3 C10 1.386(13) .
N3 H3 0.8600 .
C4 H4A 0.9600 .
C4 H4B 0.9600 .
C4 H4C 0.9600 .
C5 C6 1.360(18) .
C5 H5 0.9300 .
C6 C7 1.377(18) .
C6 H6 0.9300 .
C7 C8 1.329(16) .
C7 H7 0.9300 .
C8 C9 1.356(16) .
C8 H8 0.9300 .
C10 C11 1.411(15) .
C11 C12 1.355(17) .
C11 H11 0.9300 .
C12 C13 1.387(17) .
C12 H12 0.9300 .
C13 C14 1.372(16) .
C13 H13 0.9300 .
C14 H14 0.9300 .
C15 C16 1.63(2) .
C15 H15A 0.9600 .
C15 H15B 0.9600 .
C15 H15C 0.9600 .
C16 C17 1.32(2) .
C17 C18 1.33(2) .
C17 H17 0.9300 .
C18 C19 1.48(2) .
C19 H19A 0.9600 .
C19 H19B 0.9600 .
C19 H19C 0.9600 .
C3 H3A 0.9600 .
C3 H3B 0.9600 .
C3 H3C 0.9600 .
C2 H2A 0.9600 .
C2 H2B 0.9600 .
C2 H2C 0.9600 .
C1 H1A 0.9600 .
C1 H1B 0.9600 .
C1 H1C 0.9600 .
